data_4108831
loop_
_publ_author_name
'Manabu Hatano'
'Toshikatsu Maki'
'Katsuhiko Moriyama'
'Manabu Arinobe'
'Kazuaki Ishihara'

_publ_section_title
;
 Pyridinium 1,1'-Binaphthyl-2,2'-disulfonates as Highly Effective Chiral
 Br\/onsted Acid-Base Combined Salt Catalysts for Enantioselective
 Mannich-Type Reaction
;
_journal_name_full 'Journal of the American Chemical Society'
_journal_page_first 16858
_journal_page_last 16860
_journal_paper_doi 10.1021/ja806875c
_journal_volume 130
_journal_year 2008
_chemical_absolute_configuration (1R,2R)
_chemical_formula_sum 'C22 H22 N2 O6'
_chemical_formula_weight 410.42
_chemical_name_common
;
(1R,2R)-[3-Oxo-2-(2-oxo-oxazolidine-3-carbonyl)
-1-phenyl-butyl]-carbamic acid benzyl ester
;
_chemical_name_systematic
; 
 ? 
;
_space_group_IT_number 4
_symmetry_cell_setting monoclinic
_symmetry_space_group_name_Hall 'P 2yb'
_symmetry_space_group_name_H-M 'P 1 21 1'
_atom_sites_solution_hydrogens geom
_atom_sites_solution_primary direct
_atom_sites_solution_secondary difmap
_audit_creation_method SHELXL-97
_cell_angle_alpha 90.00
_cell_angle_beta 90.099(3)
_cell_angle_gamma 90.00
_cell_formula_units_Z 4
_cell_length_a 9.9855(17)
_cell_length_b 8.2071(14)
_cell_length_c 24.322(4)
_cell_measurement_temperature 203(2)
_cell_volume 1993.2(6)
_computing_cell_refinement 'Bruker SMART'
_computing_data_collection 'Bruker SMART'
_computing_data_reduction 'Bruker SAINT'
_computing_molecular_graphics 'Bruker SHELXTL'
_computing_publication_material 'Bruker SHELXTL'
_computing_structure_refinement 'SHELXL-97 (Sheldrick, 1997)'
_computing_structure_solution 'SHELXS-97 (Sheldrick, 1990)'
_diffrn_ambient_temperature 203(2)
_diffrn_detector_area_resol_mean 8.366
_diffrn_measured_fraction_theta_full 0.994
_diffrn_measured_fraction_theta_max 0.994
_diffrn_measurement_device_type 'CCD area detector'
_diffrn_measurement_method 'phi and omega scan'
_diffrn_radiation_monochromator graphite
_diffrn_radiation_source 'fine-focus sealed tube'
_diffrn_radiation_type MoK\a
_diffrn_radiation_wavelength 0.71073
_diffrn_reflns_av_R_equivalents 0.0200
_diffrn_reflns_av_sigmaI/netI 0.0293
_diffrn_reflns_limit_h_max 11
_diffrn_reflns_limit_h_min -13
_diffrn_reflns_limit_k_max 10
_diffrn_reflns_limit_k_min -10
_diffrn_reflns_limit_l_max 32
_diffrn_reflns_limit_l_min -20
_diffrn_reflns_number 14389
_diffrn_reflns_theta_full 28.27
_diffrn_reflns_theta_max 28.27
_diffrn_reflns_theta_min 0.84
_diffrn_standards_decay_% 0
_exptl_absorpt_coefficient_mu 0.101
_exptl_absorpt_correction_T_max 0.9802
_exptl_absorpt_correction_T_min 0.9705
_exptl_absorpt_correction_type empirical
_exptl_absorpt_process_details 'Bruker SADABS'
_exptl_crystal_colour colorless
_exptl_crystal_density_diffrn 1.368
_exptl_crystal_description prism
_exptl_crystal_F_000 864
_exptl_crystal_size_max 0.30
_exptl_crystal_size_mid 0.30
_exptl_crystal_size_min 0.20
_refine_diff_density_max 0.246
_refine_diff_density_min -0.228
_refine_diff_density_rms 0.050
_refine_ls_abs_structure_details 'Flack H D (1983), Acta Cryst. A39, 876-881'
_refine_ls_abs_structure_Flack 0.0(5)
_refine_ls_extinction_method none
_refine_ls_goodness_of_fit_ref 1.058
_refine_ls_hydrogen_treatment mixed
_refine_ls_matrix_type full
_refine_ls_number_parameters 551
_refine_ls_number_reflns 9246
_refine_ls_number_restraints 1
_refine_ls_restrained_S_all 1.058
_refine_ls_R_factor_all 0.0386
_refine_ls_R_factor_gt 0.0355
_refine_ls_shift/su_max 0.000
_refine_ls_shift/su_mean 0.000
_refine_ls_structure_factor_coef Fsqd
_refine_ls_weighting_details 'calc w=1/[\s^2^(Fo^2^)+(0.0504P)^2^+0.2492P] where P=(Fo^2^+2Fc^2^)/3'
_refine_ls_weighting_scheme calc
_refine_ls_wR_factor_gt 0.0885
_refine_ls_wR_factor_ref 0.0908
_reflns_number_gt 8643
_reflns_number_total 9246
_reflns_threshold_expression >2sigma(I)
_cod_data_source_file ja806875c_si_004.cif
_cod_data_source_block moria1
_cod_database_code 4108831

loop_
_symmetry_equiv_pos_as_xyz
'x, y, z'
'-x, y+1/2, -z'

loop_
_atom_site_label
_atom_site_type_symbol
_atom_site_fract_x
_atom_site_fract_y
_atom_site_fract_z
_atom_site_U_iso_or_equiv
_atom_site_adp_type
_atom_site_occupancy
_atom_site_symmetry_multiplicity
_atom_site_calc_flag
_atom_site_refinement_flags
C1 C 0.30562(12) 0.29413(16) 0.36230(5) 0.0224(2) Uani 1 1 d .
H1 H 0.2215 0.3228 0.3430 0.027 Uiso 1 1 calc R
C2 C 0.35319(12) 0.44536(17) 0.39293(6) 0.0254(3) Uani 1 1 d .
C3 C 0.38275(15) 0.58588(18) 0.36328(7) 0.0328(3) Uani 1 1 d .
H2 H 0.3767 0.5848 0.3247 0.039 Uiso 1 1 calc R
C4 C 0.42101(17) 0.7271(2) 0.39009(8) 0.0427(4) Uani 1 1 d .
H3 H 0.4421 0.8210 0.3697 0.051 Uiso 1 1 calc R
C5 C 0.42826(18) 0.7303(2) 0.44666(9) 0.0476(4) Uani 1 1 d .
H4 H 0.4524 0.8270 0.4649 0.057 Uiso 1 1 calc R
C6 C 0.40025(19) 0.5926(2) 0.47628(8) 0.0457(4) Uani 1 1 d .
H5 H 0.4062 0.5948 0.5149 0.055 Uiso 1 1 calc R
C7 C 0.36302(15) 0.4494(2) 0.44963(6) 0.0335(3) Uani 1 1 d .
H6 H 0.3445 0.3552 0.4702 0.040 Uiso 1 1 calc R
C8 C 0.40889(12) 0.24188(17) 0.31818(5) 0.0225(2) Uani 1 1 d .
H7 H 0.4202 0.3328 0.2918 0.027 Uiso 1 1 calc R
C9 C 0.36280(13) 0.09190(18) 0.28652(5) 0.0269(3) Uani 1 1 d .
O1 O 0.43864(11) -0.01948(15) 0.27730(5) 0.0406(3) Uani 1 1 d .
C10 C 0.22119(15) 0.0919(2) 0.26569(7) 0.0373(3) Uani 1 1 d .
H8 H 0.2096 0.0040 0.2394 0.056 Uiso 1 1 calc R
H9 H 0.2023 0.1952 0.2479 0.056 Uiso 1 1 calc R
H10 H 0.1602 0.0766 0.2963 0.056 Uiso 1 1 calc R
C11 C 0.54334(12) 0.20872(16) 0.34554(5) 0.0220(2) Uani 1 1 d .
O2 O 0.55226(9) 0.11958(14) 0.38503(4) 0.0317(2) Uani 1 1 d .
N1 N 0.65818(10) 0.28307(14) 0.32650(5) 0.0241(2) Uani 1 1 d .
C12 C 0.67406(13) 0.39069(19) 0.28257(6) 0.0298(3) Uani 1 1 d .
O3 O 0.59148(11) 0.43863(18) 0.25107(5) 0.0482(3) Uani 1 1 d .
O4 O 0.80218(10) 0.43696(16) 0.28021(5) 0.0374(3) Uani 1 1 d .
C13 C 0.88264(14) 0.3516(2) 0.32038(7) 0.0369(3) Uani 1 1 d .
H11 H 0.9372 0.4284 0.3416 0.044 Uiso 1 1 calc R
H12 H 0.9421 0.2732 0.3024 0.044 Uiso 1 1 calc R
C14 C 0.78351(13) 0.26471(19) 0.35730(6) 0.0305(3) Uani 1 1 d .
H13 H 0.8072 0.1497 0.3620 0.037 Uiso 1 1 calc R
H14 H 0.7780 0.3168 0.3935 0.037 Uiso 1 1 calc R
N2 N 0.27745(11) 0.15589(14) 0.39756(5) 0.0256(2) Uani 1 1 d .
H15 H 0.3428(19) 0.102(2) 0.4097(8) 0.034(5) Uiso 1 1 d .
C15 C 0.16042(13) 0.14331(16) 0.42565(5) 0.0242(3) Uani 1 1 d .
O5 O 0.06013(10) 0.22098(14) 0.41664(5) 0.0340(2) Uani 1 1 d .
O6 O 0.17361(10) 0.02674(13) 0.46415(4) 0.0313(2) Uani 1 1 d .
C16 C 0.06227(15) 0.0054(2) 0.50124(6) 0.0348(3) Uani 1 1 d .
H16 H 0.0606 -0.1076 0.5143 0.042 Uiso 1 1 calc R
H17 H -0.0216 0.0261 0.4814 0.042 Uiso 1 1 calc R
C17 C 0.07153(14) 0.11795(18) 0.54961(6) 0.0286(3) Uani 1 1 d .
C18 C 0.19435(15) 0.1753(2) 0.56858(7) 0.0391(4) Uani 1 1 d .
H18 H 0.2738 0.1443 0.5507 0.047 Uiso 1 1 calc R
C19 C 0.19965(17) 0.2779(3) 0.61366(8) 0.0469(4) Uani 1 1 d .
H19 H 0.2825 0.3190 0.6257 0.056 Uiso 1 1 calc R
C20 C 0.08333(19) 0.3204(2) 0.64113(7) 0.0422(4) Uani 1 1 d .
H20 H 0.0873 0.3889 0.6721 0.051 Uiso 1 1 calc R
C21 C -0.03800(17) 0.2620(2) 0.62292(7) 0.0389(4) Uani 1 1 d .
H21 H -0.1170 0.2904 0.6416 0.047 Uiso 1 1 calc R
C22 C -0.04407(15) 0.1622(2) 0.57752(6) 0.0330(3) Uani 1 1 d .
H22 H -0.1275 0.1236 0.5652 0.040 Uiso 1 1 calc R
C23 C -0.19458(12) 0.66479(16) 0.13778(5) 0.0225(2) Uani 1 1 d .
H23 H -0.2786 0.6361 0.1570 0.027 Uiso 1 1 calc R
C24 C -0.14665(12) 0.51329(17) 0.10712(6) 0.0255(3) Uani 1 1 d .
C25 C -0.13708(15) 0.5094(2) 0.05024(6) 0.0333(3) Uani 1 1 d .
H24 H -0.1557 0.6035 0.0296 0.040 Uiso 1 1 calc R
C26 C -0.09980(19) 0.3659(2) 0.02378(7) 0.0457(4) Uani 1 1 d .
H25 H -0.0938 0.3635 -0.0148 0.055 Uiso 1 1 calc R
C27 C -0.07182(18) 0.2287(2) 0.05345(9) 0.0475(5) Uani 1 1 d .
H26 H -0.0476 0.1321 0.0352 0.057 Uiso 1 1 calc R
C28 C -0.07898(17) 0.2314(2) 0.10981(8) 0.0428(4) Uani 1 1 d .
H27 H -0.0582 0.1374 0.1301 0.051 Uiso 1 1 calc R
C29 C -0.11699(15) 0.37324(18) 0.13679(7) 0.0327(3) Uani 1 1 d .
H28 H -0.1227 0.3744 0.1754 0.039 Uiso 1 1 calc R
C30 C -0.09114(12) 0.71670(16) 0.18181(5) 0.0224(2) Uani 1 1 d .
H29 H -0.0797 0.6258 0.2082 0.027 Uiso 1 1 calc R
C31 C -0.13715(13) 0.86714(18) 0.21349(5) 0.0263(3) Uani 1 1 d .
O7 O -0.06129(11) 0.97818(15) 0.22268(5) 0.0407(3) Uani 1 1 d .
C32 C -0.27890(15) 0.8669(2) 0.23429(7) 0.0381(3) Uani 1 1 d .
H30 H -0.3399 0.8868 0.2039 0.057 Uiso 1 1 calc R
H31 H -0.2894 0.9518 0.2617 0.057 Uiso 1 1 calc R
H32 H -0.2988 0.7619 0.2507 0.057 Uiso 1 1 calc R
C33 C 0.04336(12) 0.74989(16) 0.15447(5) 0.0223(2) Uani 1 1 d .
O8 O 0.05225(9) 0.83924(14) 0.11491(4) 0.0314(2) Uani 1 1 d .
N3 N 0.15816(10) 0.67584(14) 0.17359(5) 0.0240(2) Uani 1 1 d .
C34 C 0.17409(13) 0.56810(19) 0.21739(6) 0.0297(3) Uani 1 1 d .
O9 O 0.09153(11) 0.52039(18) 0.24896(5) 0.0478(3) Uani 1 1 d .
O10 O 0.30213(10) 0.52202(16) 0.21987(5) 0.0377(3) Uani 1 1 d .
C35 C 0.38277(14) 0.6074(2) 0.17958(7) 0.0371(3) Uani 1 1 d .
H33 H 0.4370 0.5305 0.1583 0.044 Uiso 1 1 calc R
H34 H 0.4425 0.6858 0.1976 0.044 Uiso 1 1 calc R
C36 C 0.28337(13) 0.69432(19) 0.14271(6) 0.0305(3) Uani 1 1 d .
H35 H 0.3070 0.8094 0.1380 0.037 Uiso 1 1 calc R
H36 H 0.2775 0.6423 0.1065 0.037 Uiso 1 1 calc R
N4 N -0.22261(11) 0.80296(15) 0.10247(5) 0.0260(2) Uani 1 1 d .
H37 H -0.158(2) 0.856(3) 0.0914(8) 0.040(5) Uiso 1 1 d .
C37 C -0.33954(13) 0.81549(16) 0.07440(5) 0.0242(3) Uani 1 1 d .
O11 O -0.43987(10) 0.73765(14) 0.08333(5) 0.0341(2) Uani 1 1 d .
O12 O -0.32618(10) 0.93204(13) 0.03583(4) 0.0315(2) Uani 1 1 d .
C38 C -0.43773(15) 0.9533(2) -0.00114(6) 0.0352(3) Uani 1 1 d .
H38 H -0.4397 1.0664 -0.0141 0.042 Uiso 1 1 calc R
H39 H -0.5214 0.9322 0.0186 0.042 Uiso 1 1 calc R
C39 C -0.42843(14) 0.84094(18) -0.04960(6) 0.0286(3) Uani 1 1 d .
C40 C -0.30597(15) 0.7830(2) -0.06853(7) 0.0388(4) Uani 1 1 d .
H40 H -0.2265 0.8134 -0.0505 0.047 Uiso 1 1 calc R
C41 C -0.30035(18) 0.6812(3) -0.11370(8) 0.0476(4) Uani 1 1 d .
H41 H -0.2174 0.6410 -0.1259 0.057 Uiso 1 1 calc R
C42 C -0.41675(19) 0.6385(2) -0.14099(7) 0.0431(4) Uani 1 1 d .
H42 H -0.4131 0.5695 -0.1718 0.052 Uiso 1 1 calc R
C43 C -0.53801(16) 0.6973(2) -0.12291(7) 0.0391(4) Uani 1 1 d .
H43 H -0.6170 0.6694 -0.1417 0.047 Uiso 1 1 calc R
C44 C -0.54414(15) 0.7966(2) -0.07744(7) 0.0334(3) Uani 1 1 d .
H44 H -0.6276 0.8348 -0.0651 0.040 Uiso 1 1 calc R

loop_
_atom_site_aniso_label
_atom_site_aniso_U_11
_atom_site_aniso_U_22
_atom_site_aniso_U_33
_atom_site_aniso_U_23
_atom_site_aniso_U_13
_atom_site_aniso_U_12
C1 0.0198(5) 0.0243(6) 0.0231(6) 0.0019(5) 0.0025(4) 0.0011(4)
C2 0.0215(5) 0.0255(6) 0.0292(6) -0.0011(5) -0.0021(5) 0.0050(5)
C3 0.0344(7) 0.0277(7) 0.0365(7) 0.0017(6) -0.0010(6) -0.0001(6)
C4 0.0407(8) 0.0261(7) 0.0612(11) 0.0017(8) -0.0097(7) 0.0000(6)
C5 0.0449(9) 0.0318(8) 0.0660(12) -0.0149(8) -0.0248(8) 0.0050(7)
C6 0.0518(10) 0.0469(10) 0.0384(8) -0.0142(8) -0.0199(7) 0.0111(8)
C7 0.0373(7) 0.0333(7) 0.0299(7) -0.0011(6) -0.0079(6) 0.0062(6)
C8 0.0183(5) 0.0283(6) 0.0210(5) 0.0030(5) 0.0008(4) 0.0001(5)
C9 0.0259(6) 0.0325(7) 0.0222(6) -0.0004(5) 0.0028(5) -0.0008(5)
O1 0.0391(6) 0.0424(6) 0.0403(6) -0.0119(5) -0.0001(5) 0.0093(5)
C10 0.0283(7) 0.0450(9) 0.0386(8) -0.0098(7) -0.0064(6) -0.0038(6)
C11 0.0190(5) 0.0246(6) 0.0225(6) 0.0000(5) 0.0023(4) 0.0002(4)
O2 0.0235(4) 0.0390(6) 0.0325(5) 0.0134(5) -0.0007(4) -0.0005(4)
N1 0.0170(4) 0.0298(6) 0.0256(5) 0.0049(5) -0.0019(4) -0.0003(4)
C12 0.0222(6) 0.0369(7) 0.0303(7) 0.0089(6) 0.0018(5) -0.0016(5)
O3 0.0264(5) 0.0730(9) 0.0453(6) 0.0327(7) -0.0042(5) -0.0053(5)
O4 0.0231(4) 0.0491(7) 0.0401(6) 0.0194(5) -0.0010(4) -0.0070(4)
C13 0.0199(6) 0.0497(9) 0.0411(8) 0.0139(7) -0.0019(5) -0.0050(6)
C14 0.0191(5) 0.0375(8) 0.0349(7) 0.0095(6) -0.0050(5) -0.0027(5)
N2 0.0234(5) 0.0248(6) 0.0284(6) 0.0039(5) 0.0063(4) 0.0029(4)
C15 0.0254(6) 0.0242(6) 0.0229(6) -0.0031(5) 0.0046(5) -0.0033(5)
O5 0.0247(5) 0.0407(6) 0.0365(5) 0.0026(5) 0.0070(4) 0.0022(4)
O6 0.0346(5) 0.0316(5) 0.0278(5) 0.0047(4) 0.0096(4) -0.0020(4)
C16 0.0376(7) 0.0394(8) 0.0274(7) 0.0006(6) 0.0098(6) -0.0145(6)
C17 0.0308(7) 0.0305(7) 0.0245(6) 0.0049(6) 0.0034(5) -0.0055(5)
C18 0.0303(7) 0.0500(10) 0.0370(8) -0.0017(7) 0.0048(6) -0.0060(7)
C19 0.0382(8) 0.0604(11) 0.0420(9) -0.0087(9) -0.0041(7) -0.0143(8)
C20 0.0525(9) 0.0443(9) 0.0299(7) -0.0058(7) 0.0015(7) -0.0052(8)
C21 0.0401(8) 0.0450(9) 0.0317(7) 0.0001(7) 0.0079(6) 0.0030(7)
C22 0.0280(6) 0.0396(8) 0.0316(7) 0.0038(6) 0.0012(5) -0.0049(6)
C23 0.0200(5) 0.0239(6) 0.0235(6) 0.0017(5) -0.0036(4) -0.0009(4)
C24 0.0232(6) 0.0253(6) 0.0281(6) -0.0007(5) 0.0019(5) -0.0048(5)
C25 0.0381(7) 0.0334(7) 0.0285(7) -0.0010(6) 0.0074(6) -0.0061(6)
C26 0.0519(10) 0.0472(10) 0.0380(8) -0.0125(8) 0.0199(7) -0.0111(8)
C27 0.0462(9) 0.0328(8) 0.0637(12) -0.0148(8) 0.0243(8) -0.0044(7)
C28 0.0407(8) 0.0254(7) 0.0622(11) 0.0017(7) 0.0095(8) 0.0006(6)
C29 0.0353(7) 0.0270(7) 0.0359(7) 0.0015(6) 0.0018(6) 0.0001(6)
C30 0.0185(5) 0.0275(6) 0.0213(5) 0.0037(5) -0.0004(4) -0.0007(5)
C31 0.0250(6) 0.0319(7) 0.0219(6) 0.0003(5) -0.0026(5) 0.0007(5)
O7 0.0384(5) 0.0425(7) 0.0414(6) -0.0114(5) 0.0001(5) -0.0093(5)
C32 0.0281(7) 0.0459(9) 0.0402(8) -0.0091(7) 0.0056(6) 0.0037(6)
C33 0.0192(5) 0.0242(6) 0.0235(6) 0.0008(5) -0.0019(4) -0.0010(4)
O8 0.0233(4) 0.0382(6) 0.0327(5) 0.0134(5) 0.0008(4) 0.0003(4)
N3 0.0182(5) 0.0294(6) 0.0246(5) 0.0054(5) 0.0020(4) 0.0003(4)
C34 0.0230(6) 0.0368(8) 0.0292(7) 0.0092(6) -0.0028(5) 0.0018(5)
O9 0.0266(5) 0.0725(9) 0.0444(6) 0.0326(7) 0.0033(4) 0.0050(5)
O10 0.0227(4) 0.0504(7) 0.0398(6) 0.0196(5) 0.0008(4) 0.0068(4)
C35 0.0207(6) 0.0507(9) 0.0399(8) 0.0135(7) 0.0024(5) 0.0040(6)
C36 0.0199(5) 0.0374(8) 0.0344(7) 0.0095(6) 0.0051(5) 0.0026(5)
N4 0.0237(5) 0.0256(6) 0.0287(6) 0.0045(5) -0.0060(4) -0.0033(4)
C37 0.0259(6) 0.0246(6) 0.0222(6) -0.0039(5) -0.0046(5) 0.0034(5)
O11 0.0246(5) 0.0406(6) 0.0370(5) 0.0024(5) -0.0065(4) -0.0024(4)
O12 0.0344(5) 0.0317(5) 0.0285(5) 0.0050(4) -0.0089(4) 0.0022(4)
C38 0.0373(7) 0.0390(8) 0.0292(7) 0.0004(6) -0.0096(6) 0.0137(6)
C39 0.0311(7) 0.0302(7) 0.0246(6) 0.0049(6) -0.0038(5) 0.0063(5)
C40 0.0295(7) 0.0488(9) 0.0379(8) -0.0023(7) -0.0044(6) 0.0063(6)
C41 0.0384(8) 0.0614(12) 0.0431(9) -0.0085(9) 0.0048(7) 0.0145(8)
C42 0.0530(10) 0.0463(10) 0.0300(8) -0.0063(7) -0.0007(7) 0.0056(8)
C43 0.0386(8) 0.0452(9) 0.0336(8) 0.0000(7) -0.0084(6) -0.0024(7)
C44 0.0285(6) 0.0395(8) 0.0323(7) 0.0027(6) -0.0019(5) 0.0049(6)

loop_
_atom_type_symbol
_atom_type_description
_atom_type_scat_dispersion_real
_atom_type_scat_dispersion_imag
_atom_type_scat_source
C C 0.0033 0.0016 'International Tables Vol C Tables 4.2.6.8 and 6.1.1.4'
H H 0.0000 0.0000 'International Tables Vol C Tables 4.2.6.8 and 6.1.1.4'
N N 0.0061 0.0033 'International Tables Vol C Tables 4.2.6.8 and 6.1.1.4'
O O 0.0106 0.0060 'International Tables Vol C Tables 4.2.6.8 and 6.1.1.4'

loop_
_geom_angle_atom_site_label_1
_geom_angle_atom_site_label_2
_geom_angle_atom_site_label_3
_geom_angle
N2 C1 C2 114.15(11)
N2 C1 C8 108.84(10)
C2 C1 C8 110.90(10)
N2 C1 H1 107.6
C2 C1 H1 107.6
C8 C1 H1 107.6
C7 C2 C3 118.83(14)
C7 C2 C1 121.91(13)
C3 C2 C1 119.20(12)
C4 C3 C2 120.56(15)
C4 C3 H2 119.7
C2 C3 H2 119.7
C5 C4 C3 120.04(17)
C5 C4 H3 120.0
C3 C4 H3 120.0
C6 C5 C4 119.96(16)
C6 C5 H4 120.0
C4 C5 H4 120.0
C5 C6 C7 120.42(16)
C5 C6 H5 119.8
C7 C6 H5 119.8
C2 C7 C6 120.17(16)
C2 C7 H6 119.9
C6 C7 H6 119.9
C11 C8 C9 110.01(11)
C11 C8 C1 109.52(10)
C9 C8 C1 111.89(10)
C11 C8 H7 108.4
C9 C8 H7 108.4
C1 C8 H7 108.4
O1 C9 C10 121.85(14)
O1 C9 C8 121.10(12)
C10 C9 C8 117.02(12)
C9 C10 H8 109.5
C9 C10 H9 109.5
H8 C10 H9 109.5
C9 C10 H10 109.5
H8 C10 H10 109.5
H9 C10 H10 109.5
O2 C11 N1 118.27(11)
O2 C11 C8 121.24(11)
N1 C11 C8 120.48(11)
C11 N1 C12 129.23(11)
C11 N1 C14 119.51(11)
C12 N1 C14 111.00(11)
O3 C12 O4 122.71(13)
O3 C12 N1 128.45(13)
O4 C12 N1 108.84(11)
C12 O4 C13 111.38(11)
O4 C13 C14 105.41(11)
O4 C13 H11 110.7
C14 C13 H11 110.7
O4 C13 H12 110.7
C14 C13 H12 110.7
H11 C13 H12 108.8
N1 C14 C13 101.94(11)
N1 C14 H13 111.4
C13 C14 H13 111.4
N1 C14 H14 111.4
C13 C14 H14 111.4
H13 C14 H14 109.2
C15 N2 C1 121.66(11)
C15 N2 H15 116.8(13)
C1 N2 H15 117.9(13)
O5 C15 O6 125.62(12)
O5 C15 N2 125.64(13)
O6 C15 N2 108.72(11)
C15 O6 C16 116.53(11)
O6 C16 C17 111.68(12)
O6 C16 H16 109.3
C17 C16 H16 109.3
O6 C16 H17 109.3
C17 C16 H17 109.3
H16 C16 H17 107.9
C22 C17 C18 118.83(14)
C22 C17 C16 119.66(13)
C18 C17 C16 121.47(13)
C19 C18 C17 120.08(15)
C19 C18 H18 120.0
C17 C18 H18 120.0
C18 C19 C20 120.29(15)
C18 C19 H19 119.9
C20 C19 H19 119.9
C21 C20 C19 119.72(16)
C21 C20 H20 120.1
C19 C20 H20 120.1
C20 C21 C22 120.22(15)
C20 C21 H21 119.9
C22 C21 H21 119.9
C21 C22 C17 120.84(14)
C21 C22 H22 119.6
C17 C22 H22 119.6
N4 C23 C24 114.08(11)
N4 C23 C30 108.84(10)
C24 C23 C30 110.66(10)
N4 C23 H23 107.7
C24 C23 H23 107.7
C30 C23 H23 107.7
C25 C24 C29 118.96(14)
C25 C24 C23 121.85(13)
C29 C24 C23 119.14(12)
C24 C25 C26 119.94(16)
C24 C25 H24 120.0
C26 C25 H24 120.0
C27 C26 C25 120.51(16)
C27 C26 H25 119.7
C25 C26 H25 119.7
C26 C27 C28 120.17(16)
C26 C27 H26 119.9
C28 C27 H26 119.9
C27 C28 C29 120.01(17)
C27 C28 H27 120.0
C29 C28 H27 120.0
C24 C29 C28 120.41(15)
C24 C29 H28 119.8
C28 C29 H28 119.8
C33 C30 C31 109.99(11)
C33 C30 C23 109.58(10)
C31 C30 C23 111.78(10)
C33 C30 H29 108.5
C31 C30 H29 108.5
C23 C30 H29 108.5
O7 C31 C32 122.01(14)
O7 C31 C30 121.02(12)
C32 C31 C30 116.93(12)
C31 C32 H30 109.5
C31 C32 H31 109.5
H30 C32 H31 109.5
C31 C32 H32 109.5
H30 C32 H32 109.5
H31 C32 H32 109.5
O8 C33 N3 118.18(11)
O8 C33 C30 121.32(11)
N3 C33 C30 120.49(11)
C33 N3 C34 129.18(11)
C33 N3 C36 119.41(11)
C34 N3 C36 111.14(11)
O9 C34 O10 122.73(13)
O9 C34 N3 128.46(13)
O10 C34 N3 108.81(11)
C34 O10 C35 111.44(11)
O10 C35 C36 105.28(11)
O10 C35 H33 110.7
C36 C35 H33 110.7
O10 C35 H34 110.7
C36 C35 H34 110.7
H33 C35 H34 108.8
N3 C36 C35 101.92(11)
N3 C36 H35 111.4
C35 C36 H35 111.4
N3 C36 H36 111.4
C35 C36 H36 111.4
H35 C36 H36 109.3
C37 N4 C23 121.54(11)
C37 N4 H37 118.1(15)
C23 N4 H37 117.0(15)
O11 C37 O12 125.73(12)
O11 C37 N4 125.68(13)
O12 C37 N4 108.58(11)
C37 O12 C38 116.33(12)
O12 C38 C39 111.53(12)
O12 C38 H38 109.3
C39 C38 H38 109.3
O12 C38 H39 109.3
C39 C38 H39 109.3
H38 C38 H39 108.0
C44 C39 C40 118.73(14)
C44 C39 C38 119.51(13)
C40 C39 C38 121.73(13)
C41 C40 C39 120.45(15)
C41 C40 H40 119.8
C39 C40 H40 119.8
C40 C41 C42 119.98(15)
C40 C41 H41 120.0
C42 C41 H41 120.0
C43 C42 C41 119.82(16)
C43 C42 H42 120.1
C41 C42 H42 120.1
C44 C43 C42 120.33(15)
C44 C43 H43 119.8
C42 C43 H43 119.8
C43 C44 C39 120.67(14)
C43 C44 H44 119.7
C39 C44 H44 119.7

loop_
_geom_bond_atom_site_label_1
_geom_bond_atom_site_label_2
_geom_bond_distance
C1 N2 1.4499(17)
C1 C2 1.5232(19)
C1 C8 1.5501(17)
C1 H1 0.9900
C2 C7 1.383(2)
C2 C3 1.392(2)
C3 C4 1.384(2)
C3 H2 0.9400
C4 C5 1.378(3)
C4 H3 0.9400
C5 C6 1.369(3)
C5 H4 0.9400
C6 C7 1.393(2)
C6 H5 0.9400
C7 H6 0.9400
C8 C11 1.5220(17)
C8 C9 1.5227(19)
C8 H7 0.9900
C9 O1 1.2083(18)
C9 C10 1.501(2)
C10 H8 0.9700
C10 H9 0.9700
C10 H10 0.9700
C11 O2 1.2105(16)
C11 N1 1.3797(15)
N1 C12 1.3956(18)
N1 C14 1.4652(16)
C12 O3 1.1914(18)
C12 O4 1.3358(16)
O4 C13 1.4450(18)
C13 C14 1.516(2)
C13 H11 0.9800
C13 H12 0.9800
C14 H13 0.9800
C14 H14 0.9800
N2 C15 1.3586(16)
N2 H15 0.84(2)
C15 O5 1.2068(17)
C15 O6 1.3450(17)
O6 C16 1.4436(16)
C16 C17 1.498(2)
C16 H16 0.9800
C16 H17 0.9800
C17 C22 1.389(2)
C17 C18 1.392(2)
C18 C19 1.384(3)
C18 H18 0.9400
C19 C20 1.386(3)
C19 H19 0.9400
C20 C21 1.375(3)
C20 H20 0.9400
C21 C22 1.376(2)
C21 H21 0.9400
C22 H22 0.9400
C23 N4 1.4495(17)
C23 C24 1.5272(19)
C23 C30 1.5464(17)
C23 H23 0.9900
C24 C25 1.387(2)
C24 C29 1.389(2)
C25 C26 1.393(2)
C25 H24 0.9400
C26 C27 1.367(3)
C26 H25 0.9400
C27 C28 1.373(3)
C27 H26 0.9400
C28 C29 1.389(2)
C28 H27 0.9400
C29 H28 0.9400
C30 C33 1.5241(17)
C30 C31 1.5266(19)
C30 H29 0.9900
C31 O7 1.2057(18)
C31 C32 1.5040(19)
C32 H30 0.9700
C32 H31 0.9700
C32 H32 0.9700
C33 O8 1.2131(16)
C33 N3 1.3776(16)
N3 C34 1.3934(18)
N3 C36 1.4674(16)
C34 O9 1.1936(18)
C34 O10 1.3346(16)
O10 C35 1.4502(18)
C35 C36 1.515(2)
C35 H33 0.9800
C35 H34 0.9800
C36 H35 0.9800
C36 H36 0.9800
N4 C37 1.3553(17)
N4 H37 0.82(2)
C37 O11 1.2082(17)
C37 O12 1.3466(17)
O12 C38 1.4409(16)
C38 C39 1.500(2)
C38 H38 0.9800
C38 H39 0.9800
C39 C44 1.387(2)
C39 C40 1.391(2)
C40 C41 1.382(3)
C40 H40 0.9400
C41 C42 1.383(3)
C41 H41 0.9400
C42 C43 1.376(3)
C42 H42 0.9400
C43 C44 1.375(2)
C43 H43 0.9400
C44 H44 0.9400

loop_
_geom_torsion_atom_site_label_1
_geom_torsion_atom_site_label_2
_geom_torsion_atom_site_label_3
_geom_torsion_atom_site_label_4
_geom_torsion
N2 C1 C2 C7 -2.30(17)
C8 C1 C2 C7 -125.67(13)
N2 C1 C2 C3 -179.74(11)
C8 C1 C2 C3 56.89(15)
C7 C2 C3 C4 -0.1(2)
C1 C2 C3 C4 177.39(13)
C2 C3 C4 C5 -0.9(2)
C3 C4 C5 C6 1.3(3)
C4 C5 C6 C7 -0.7(3)
C3 C2 C7 C6 0.8(2)
C1 C2 C7 C6 -176.65(13)
C5 C6 C7 C2 -0.4(2)
N2 C1 C8 C11 -67.97(13)
C2 C1 C8 C11 58.39(14)
N2 C1 C8 C9 54.28(14)
C2 C1 C8 C9 -179.35(11)
C11 C8 C9 O1 -13.16(17)
C1 C8 C9 O1 -135.13(14)
C11 C8 C9 C10 169.04(12)
C1 C8 C9 C10 47.07(16)
C9 C8 C11 O2 -72.39(16)
C1 C8 C11 O2 50.98(17)
C9 C8 C11 N1 109.10(14)
C1 C8 C11 N1 -127.53(13)
O2 C11 N1 C12 -179.44(14)
C8 C11 N1 C12 -0.9(2)
O2 C11 N1 C14 -5.74(19)
C8 C11 N1 C14 172.82(13)
C11 N1 C12 O3 -2.0(3)
C14 N1 C12 O3 -176.12(18)
C11 N1 C12 O4 177.76(13)
C14 N1 C12 O4 3.62(17)
O3 C12 O4 C13 -175.62(17)
N1 C12 O4 C13 4.61(18)
C12 O4 C13 C14 -10.56(19)
C11 N1 C14 C13 175.64(13)
C12 N1 C14 C13 -9.58(17)
O4 C13 C14 N1 11.61(17)
C2 C1 N2 C15 80.30(15)
C8 C1 N2 C15 -155.22(12)
C1 N2 C15 O5 16.1(2)
C1 N2 C15 O6 -165.64(11)
O5 C15 O6 C16 -6.7(2)
N2 C15 O6 C16 175.01(11)
C15 O6 C16 C17 -86.49(15)
O6 C16 C17 C22 155.16(14)
O6 C16 C17 C18 -27.1(2)
C22 C17 C18 C19 -1.6(3)
C16 C17 C18 C19 -179.41(16)
C17 C18 C19 C20 1.9(3)
C18 C19 C20 C21 -0.9(3)
C19 C20 C21 C22 -0.2(3)
C20 C21 C22 C17 0.4(3)
C18 C17 C22 C21 0.5(2)
C16 C17 C22 C21 178.31(15)
N4 C23 C24 C25 -2.56(17)
C30 C23 C24 C25 -125.69(13)
N4 C23 C24 C29 -179.88(11)
C30 C23 C24 C29 56.99(15)
C29 C24 C25 C26 0.8(2)
C23 C24 C25 C26 -176.54(13)
C24 C25 C26 C27 -0.3(2)
C25 C26 C27 C28 -0.6(3)
C26 C27 C28 C29 1.1(3)
C25 C24 C29 C28 -0.3(2)
C23 C24 C29 C28 177.09(13)
C27 C28 C29 C24 -0.6(2)
N4 C23 C30 C33 -67.79(13)
C24 C23 C30 C33 58.33(14)
N4 C23 C30 C31 54.41(13)
C24 C23 C30 C31 -179.47(11)
C33 C30 C31 O7 -13.17(18)
C23 C30 C31 O7 -135.13(14)
C33 C30 C31 C32 169.08(12)
C23 C30 C31 C32 47.12(16)
C31 C30 C33 O8 -72.33(16)
C23 C30 C33 O8 50.94(17)
C31 C30 C33 N3 109.03(14)
C23 C30 C33 N3 -127.71(13)
O8 C33 N3 C34 -179.29(14)
C30 C33 N3 C34 -0.6(2)
O8 C33 N3 C36 -5.90(19)
C30 C33 N3 C36 172.79(13)
C33 N3 C34 O9 -2.5(3)
C36 N3 C34 O9 -176.29(18)
C33 N3 C34 O10 177.67(13)
C36 N3 C34 O10 3.84(17)
O9 C34 O10 C35 -175.51(17)
N3 C34 O10 C35 4.36(18)
C34 O10 C35 C36 -10.39(19)
C33 N3 C36 C35 175.78(13)
C34 N3 C36 C35 -9.71(16)
O10 C35 C36 N3 11.55(16)
C24 C23 N4 C37 80.60(15)
C30 C23 N4 C37 -155.29(12)
C23 N4 C37 O11 15.9(2)
C23 N4 C37 O12 -165.63(11)
O11 C37 O12 C38 -6.4(2)
N4 C37 O12 C38 175.14(12)
C37 O12 C38 C39 -86.85(15)
O12 C38 C39 C44 155.14(14)
O12 C38 C39 C40 -26.7(2)
C44 C39 C40 C41 -1.0(3)
C38 C39 C40 C41 -179.19(16)
C39 C40 C41 C42 1.1(3)
C40 C41 C42 C43 -0.2(3)
C41 C42 C43 C44 -0.8(3)
C42 C43 C44 C39 0.9(3)
C40 C39 C44 C43 0.0(2)
C38 C39 C44 C43 178.21(15)
